data_4330354
loop_
_publ_author_name
'Sergio S. Rozenel'
'John Arnold'

_publ_section_title
;
 Bimetallic Ruthenium PNP Pincer Complex As a Platform to Model Proposed
 Intermediates in Dinitrogen Reduction to Ammonia
;
_journal_name_full 'Inorganic Chemistry'
_journal_page_first 9730
_journal_page_last 9739
_journal_paper_doi 10.1021/ic3010322
_journal_volume 51
_journal_year 2012
_chemical_formula_moiety 'C33 H74 Cl2 F3 N2 O3 P4 Ru2 S, C F3 O3 S'
_chemical_formula_sum 'C34 H74 Cl2 F6 N2 O6 P4 Ru2 S2'
_chemical_formula_weight 1181.99
_chemical_name_common '[(HPNPRu)2(Cl)2(SO3CF3)]SO3CF3 (9)'
_chemical_name_systematic
;
 ?
;
_space_group_IT_number 14
_symmetry_cell_setting monoclinic
_symmetry_space_group_name_Hall '-P 2yn'
_symmetry_space_group_name_H-M 'P 1 21/n 1'
_atom_sites_solution_hydrogens geom
_atom_sites_solution_primary direct
_atom_sites_solution_secondary difmap
_audit_creation_method SHELXL-97
_cell_angle_alpha 90.00
_cell_angle_beta 103.049(4)
_cell_angle_gamma 90.00
_cell_formula_units_Z 4
_cell_length_a 10.242(2)
_cell_length_b 34.018(8)
_cell_length_c 14.882(3)
_cell_measurement_reflns_used 9592
_cell_measurement_temperature 144(2)
_cell_measurement_theta_max 25.37
_cell_measurement_theta_min 2.28
_cell_volume 5051.2(19)
_computing_cell_refinement 'Bruker SAINT'
_computing_data_collection 'Bruker APEX2'
_computing_data_reduction 'Bruker SAINT'
_computing_molecular_graphics ORTEP-32
_computing_publication_material WinGX
_computing_structure_refinement SIR-2004
_computing_structure_solution 'SHELXS-97 (Sheldrick, 2008)'
_diffrn_ambient_temperature 144(2)
_diffrn_detector_area_resol_mean 8.192
_diffrn_measured_fraction_theta_full 1.000
_diffrn_measured_fraction_theta_max 0.994
_diffrn_measurement_device_type 'Bruker SMART 1000 CCD'
_diffrn_measurement_method 'phi and omega scans'
_diffrn_radiation_monochromator graphite
_diffrn_radiation_source 'fine-focus sealed tube'
_diffrn_radiation_type MoK\a
_diffrn_radiation_wavelength 0.71073
_diffrn_reflns_av_R_equivalents 0.0500
_diffrn_reflns_av_sigmaI/netI 0.0327
_diffrn_reflns_limit_h_max 12
_diffrn_reflns_limit_h_min -12
_diffrn_reflns_limit_k_max 41
_diffrn_reflns_limit_k_min -41
_diffrn_reflns_limit_l_max 16
_diffrn_reflns_limit_l_min -17
_diffrn_reflns_number 60667
_diffrn_reflns_theta_full 25.00
_diffrn_reflns_theta_max 25.44
_diffrn_reflns_theta_min 1.20
_exptl_absorpt_coefficient_mu 0.976
_exptl_absorpt_correction_T_max 0.8919
_exptl_absorpt_correction_T_min 0.8440
_exptl_absorpt_correction_type multi-scan
_exptl_absorpt_process_details SADABS
_exptl_crystal_colour orange
_exptl_crystal_density_diffrn 1.554
_exptl_crystal_description block
_exptl_crystal_F_000 2432
_exptl_crystal_size_max 0.18
_exptl_crystal_size_mid 0.12
_exptl_crystal_size_min 0.12
_refine_diff_density_max 0.740
_refine_diff_density_min -0.555
_refine_diff_density_rms 0.080
_refine_ls_extinction_method none
_refine_ls_goodness_of_fit_ref 1.037
_refine_ls_hydrogen_treatment constr
_refine_ls_matrix_type full
_refine_ls_number_parameters 539
_refine_ls_number_reflns 9286
_refine_ls_number_restraints 0
_refine_ls_restrained_S_all 1.037
_refine_ls_R_factor_all 0.0410
_refine_ls_R_factor_gt 0.0318
_refine_ls_shift/su_max 0.001
_refine_ls_shift/su_mean 0.000
_refine_ls_structure_factor_coef Fsqd
_refine_ls_weighting_details 'calc w=1/[\s^2^(Fo^2^)+(0.0350P)^2^+5.7858P] where P=(Fo^2^+2Fc^2^)/3'
_refine_ls_weighting_scheme calc
_refine_ls_wR_factor_gt 0.0737
_refine_ls_wR_factor_ref 0.0795
_reflns_number_gt 7842
_reflns_number_total 9286
_reflns_threshold_expression >2sigma(I)
_cod_data_source_file ic3010322_si_001_09.cif
_cod_data_source_block srd412
_cod_original_cell_volume 5051(2)
_cod_database_code 4330354

loop_
_symmetry_equiv_pos_as_xyz
'x, y, z'
'-x+1/2, y+1/2, -z+1/2'
'-x, -y, -z'
'x-1/2, -y-1/2, z-1/2'

loop_
_atom_site_label
_atom_site_type_symbol
_atom_site_fract_x
_atom_site_fract_y
_atom_site_fract_z
_atom_site_U_iso_or_equiv
_atom_site_adp_type
_atom_site_occupancy
_atom_site_symmetry_multiplicity
_atom_site_calc_flag
_atom_site_refinement_flags
C1 C 1.0808(3) 0.09287(11) 0.1016(3) 0.0407(9) Uani 1 1 d .
H1A H 1.1141 0.1002 0.1656 0.049 Uiso 1 1 calc R
H1B H 1.1367 0.0717 0.0877 0.049 Uiso 1 1 calc R
C2 C 1.0921(3) 0.12698(11) 0.0423(3) 0.0431(9) Uani 1 1 d .
H2A H 1.0860 0.1182 -0.0205 0.052 Uiso 1 1 calc R
H2B H 1.1785 0.1396 0.0640 0.052 Uiso 1 1 calc R
C3 C 0.8986(4) 0.05179(10) 0.0073(2) 0.0375(8) Uani 1 1 d .
H3A H 0.8433 0.0309 0.0230 0.045 Uiso 1 1 calc R
H3B H 0.9776 0.0399 -0.0068 0.045 Uiso 1 1 calc R
C4 C 0.8207(3) 0.07317(10) -0.0778(2) 0.0328(8) Uani 1 1 d .
H4A H 0.7808 0.0545 -0.1253 0.039 Uiso 1 1 calc R
H4B H 0.8795 0.0905 -0.1022 0.039 Uiso 1 1 calc R
C5 C 1.0334(3) 0.20588(10) 0.1135(2) 0.0332(8) Uani 1 1 d .
H5 H 1.0683 0.2229 0.0711 0.040 Uiso 1 1 calc R
C6 C 1.1516(4) 0.19652(13) 0.1934(3) 0.0497(10) Uani 1 1 d .
H6A H 1.1879 0.2205 0.2227 0.075 Uiso 1 1 calc R
H6B H 1.2196 0.1830 0.1704 0.075 Uiso 1 1 calc R
H6C H 1.1218 0.1802 0.2374 0.075 Uiso 1 1 calc R
C7 C 0.9260(4) 0.22967(10) 0.1459(3) 0.0424(9) Uani 1 1 d .
H7A H 0.8911 0.2145 0.1896 0.064 Uiso 1 1 calc R
H7B H 0.8547 0.2359 0.0939 0.064 Uiso 1 1 calc R
H7C H 0.9647 0.2535 0.1745 0.064 Uiso 1 1 calc R
C8 C 0.9358(4) 0.18299(11) -0.0742(2) 0.0420(9) Uani 1 1 d .
H8 H 0.8957 0.1620 -0.1167 0.050 Uiso 1 1 calc R
C9 C 0.8365(4) 0.21721(11) -0.0916(3) 0.0552(11) Uani 1 1 d .
H9A H 0.8785 0.2403 -0.0611 0.083 Uiso 1 1 calc R
H9B H 0.7593 0.2107 -0.0681 0.083 Uiso 1 1 calc R
H9C H 0.8093 0.2221 -0.1567 0.083 Uiso 1 1 calc R
C10 C 1.0666(5) 0.19422(14) -0.1006(3) 0.0628(13) Uani 1 1 d .
H10A H 1.0489 0.2003 -0.1652 0.094 Uiso 1 1 calc R
H10B H 1.1284 0.1726 -0.0875 0.094 Uiso 1 1 calc R
H10C H 1.1047 0.2168 -0.0655 0.094 Uiso 1 1 calc R
C11 C 0.5647(4) 0.06303(11) -0.0319(2) 0.0383(8) Uani 1 1 d .
H11 H 0.6017 0.0496 0.0265 0.046 Uiso 1 1 calc R
C12 C 0.4327(4) 0.07963(13) -0.0209(3) 0.0527(11) Uani 1 1 d .
H12A H 0.3864 0.0913 -0.0780 0.079 Uiso 1 1 calc R
H12B H 0.4487 0.0993 0.0266 0.079 Uiso 1 1 calc R
H12C H 0.3790 0.0589 -0.0042 0.079 Uiso 1 1 calc R
C13 C 0.5422(4) 0.03035(11) -0.1048(3) 0.0516(10) Uani 1 1 d .
H13A H 0.4854 0.0104 -0.0883 0.077 Uiso 1 1 calc R
H13B H 0.6268 0.0190 -0.1080 0.077 Uiso 1 1 calc R
H13C H 0.5001 0.0412 -0.1638 0.077 Uiso 1 1 calc R
C14 C 0.6178(3) 0.13389(10) -0.1402(2) 0.0326(7) Uani 1 1 d .
H14 H 0.6931 0.1497 -0.1503 0.039 Uiso 1 1 calc R
C15 C 0.5176(4) 0.16356(12) -0.1176(3) 0.0558(11) Uani 1 1 d .
H15A H 0.5037 0.1843 -0.1625 0.084 Uiso 1 1 calc R
H15B H 0.5523 0.1744 -0.0574 0.084 Uiso 1 1 calc R
H15C H 0.4340 0.1506 -0.1188 0.084 Uiso 1 1 calc R
C16 C 0.5627(4) 0.11295(12) -0.2325(2) 0.0487(10) Uani 1 1 d .
H16A H 0.4798 0.1001 -0.2306 0.073 Uiso 1 1 calc R
H16B H 0.6264 0.0938 -0.2429 0.073 Uiso 1 1 calc R
H16C H 0.5474 0.1319 -0.2816 0.073 Uiso 1 1 calc R
C17 C 0.9931(3) 0.07782(9) 0.4606(2) 0.0262(7) Uani 1 1 d .
H17A H 1.0489 0.0915 0.4259 0.031 Uiso 1 1 calc R
H17B H 1.0422 0.0550 0.4896 0.031 Uiso 1 1 calc R
C18 C 0.9624(3) 0.10488(9) 0.5341(2) 0.0280(7) Uani 1 1 d .
H18A H 1.0440 0.1173 0.5679 0.034 Uiso 1 1 calc R
H18B H 0.9237 0.0900 0.5773 0.034 Uiso 1 1 calc R
C19 C 0.7965(3) 0.03318(9) 0.4392(2) 0.0276(7) Uani 1 1 d .
H19A H 0.8614 0.0203 0.4880 0.033 Uiso 1 1 calc R
H19B H 0.7609 0.0136 0.3928 0.033 Uiso 1 1 calc R
C20 C 0.6826(3) 0.04942(9) 0.4790(2) 0.0272(7) Uani 1 1 d .
H20A H 0.7180 0.0643 0.5347 0.033 Uiso 1 1 calc R
H20B H 0.6278 0.0282 0.4937 0.033 Uiso 1 1 calc R
C21 C 0.9413(3) 0.18840(9) 0.4737(2) 0.0317(7) Uani 1 1 d .
H21 H 0.9464 0.2013 0.5332 0.038 Uiso 1 1 calc R
C22 C 0.8684(4) 0.21710(10) 0.4006(2) 0.0406(9) Uani 1 1 d .
H22A H 0.9150 0.2418 0.4074 0.061 Uiso 1 1 calc R
H22B H 0.7786 0.2210 0.4081 0.061 Uiso 1 1 calc R
H22C H 0.8656 0.2066 0.3404 0.061 Uiso 1 1 calc R
C23 C 1.0860(3) 0.18237(11) 0.4658(3) 0.0418(9) Uani 1 1 d .
H23A H 1.0869 0.1684 0.4099 0.063 Uiso 1 1 calc R
H23B H 1.1335 0.1674 0.5177 0.063 Uiso 1 1 calc R
H23C H 1.1285 0.2075 0.4648 0.063 Uiso 1 1 calc R
C24 C 0.7561(3) 0.15469(10) 0.5703(2) 0.0316(7) Uani 1 1 d .
H24 H 0.6995 0.1320 0.5762 0.038 Uiso 1 1 calc R
C25 C 0.6620(4) 0.18971(11) 0.5452(3) 0.0457(9) Uani 1 1 d .
H25A H 0.6030 0.1910 0.5869 0.069 Uiso 1 1 calc R
H25B H 0.6102 0.1867 0.4833 0.069 Uiso 1 1 calc R
H25C H 0.7136 0.2135 0.5497 0.069 Uiso 1 1 calc R
C26 C 0.8497(4) 0.16067(12) 0.6650(2) 0.0450(9) Uani 1 1 d .
H26A H 0.9081 0.1825 0.6624 0.067 Uiso 1 1 calc R
H26B H 0.9023 0.1374 0.6822 0.067 Uiso 1 1 calc R
H26C H 0.7976 0.1659 0.7098 0.067 Uiso 1 1 calc R
C27 C 0.4611(3) 0.10700(10) 0.4436(2) 0.0330(8) Uani 1 1 d .
H27 H 0.5156 0.1210 0.4965 0.040 Uiso 1 1 calc R
C28 C 0.3834(4) 0.13896(11) 0.3821(3) 0.0453(9) Uani 1 1 d .
H28A H 0.3141 0.1271 0.3357 0.068 Uiso 1 1 calc R
H28B H 0.4433 0.1533 0.3530 0.068 Uiso 1 1 calc R
H28C H 0.3439 0.1566 0.4189 0.068 Uiso 1 1 calc R
C29 C 0.3666(4) 0.08092(13) 0.4844(3) 0.0516(11) Uani 1 1 d .
H29A H 0.3196 0.0968 0.5201 0.077 Uiso 1 1 calc R
H29B H 0.4178 0.0612 0.5232 0.077 Uiso 1 1 calc R
H29C H 0.3032 0.0684 0.4353 0.077 Uiso 1 1 calc R
C30 C 0.4905(3) 0.04503(9) 0.3049(2) 0.0288(7) Uani 1 1 d .
H30 H 0.5550 0.0357 0.2701 0.035 Uiso 1 1 calc R
C31 C 0.3772(3) 0.06417(11) 0.2339(2) 0.0382(8) Uani 1 1 d .
H31A H 0.3480 0.0466 0.1829 0.057 Uiso 1 1 calc R
H31B H 0.4088 0.0882 0.2123 0.057 Uiso 1 1 calc R
H31C H 0.3036 0.0698 0.2620 0.057 Uiso 1 1 calc R
C32 C 0.4386(4) 0.00802(10) 0.3448(3) 0.0402(9) Uani 1 1 d .
H32A H 0.3746 0.0154 0.3800 0.060 Uiso 1 1 calc R
H32B H 0.5123 -0.0055 0.3841 0.060 Uiso 1 1 calc R
H32C H 0.3965 -0.0090 0.2954 0.060 Uiso 1 1 calc R
C33 C 0.5355(3) 0.22379(10) 0.1796(2) 0.0348(8) Uani 1 1 d .
C34 C 1.1121(4) 0.04127(11) -0.2238(3) 0.0406(9) Uani 1 1 d .
N1 N 0.9407(2) 0.07846(7) 0.08867(17) 0.0249(6) Uani 1 1 d .
H1 H 0.9413 0.0630 0.1386 0.030 Uiso 1 1 calc R
N2 N 0.8659(2) 0.06477(7) 0.39654(16) 0.0211(5) Uani 1 1 d .
H2 H 0.8916 0.0530 0.3484 0.025 Uiso 1 1 calc R
O1 O 0.6671(2) 0.17110(6) 0.11680(14) 0.0266(5) Uani 1 1 d .
O2 O 0.6331(2) 0.16410(6) 0.27376(14) 0.0267(5) Uani 1 1 d .
O3 O 0.4463(2) 0.15400(6) 0.14122(16) 0.0327(5) Uani 1 1 d .
O4 O 0.9315(3) -0.00316(8) -0.18755(19) 0.0530(7) Uani 1 1 d .
O5 O 0.8615(2) 0.05171(7) -0.28964(16) 0.0357(5) Uani 1 1 d .
O6 O 0.9687(3) -0.00370(9) -0.3432(2) 0.0637(9) Uani 1 1 d .
F1 F 0.6433(2) 0.24596(6) 0.20258(18) 0.0566(6) Uani 1 1 d .
F2 F 0.4603(2) 0.23105(6) 0.23901(16) 0.0470(5) Uani 1 1 d .
F3 F 0.4649(3) 0.23467(7) 0.09682(17) 0.0768(9) Uani 1 1 d .
F4 F 1.2075(2) 0.01509(8) -0.1951(2) 0.0751(8) Uani 1 1 d .
F5 F 1.1514(3) 0.06192(10) -0.2885(2) 0.0903(10) Uani 1 1 d .
F6 F 1.1120(2) 0.06543(9) -0.1542(2) 0.0858(10) Uani 1 1 d .
P1 P 0.95764(8) 0.16223(2) 0.04492(6) 0.02559(18) Uani 1 1 d .
P2 P 0.69055(8) 0.10146(2) -0.04075(5) 0.02354(17) Uani 1 1 d .
P3 P 0.84268(8) 0.14247(2) 0.47621(5) 0.02307(17) Uani 1 1 d .
P4 P 0.58346(7) 0.08123(2) 0.38968(5) 0.02341(17) Uani 1 1 d .
S1 S 0.57360(7) 0.17165(2) 0.17700(5) 0.02305(16) Uani 1 1 d .
S2 S 0.94991(8) 0.01881(2) -0.26613(6) 0.03169(19) Uani 1 1 d .
Cl1 Cl 0.92974(7) 0.13465(2) 0.26313(5) 0.02415(16) Uani 1 1 d .
Cl2 Cl 0.69096(7) 0.07952(2) 0.18626(5) 0.02254(15) Uani 1 1 d .
Ru1 Ru 0.80686(2) 0.124246(7) 0.098355(16) 0.01892(7) Uani 1 1 d .
Ru2 Ru 0.74728(2) 0.112933(7) 0.339014(15) 0.01866(7) Uani 1 1 d .

loop_
_atom_site_aniso_label
_atom_site_aniso_U_11
_atom_site_aniso_U_22
_atom_site_aniso_U_33
_atom_site_aniso_U_23
_atom_site_aniso_U_13
_atom_site_aniso_U_12
C1 0.0300(17) 0.045(2) 0.049(2) 0.0058(19) 0.0125(16) 0.0084(16)
C2 0.0330(18) 0.042(2) 0.057(3) -0.0001(19) 0.0168(17) 0.0017(16)
C3 0.049(2) 0.0312(18) 0.0296(19) -0.0033(16) 0.0040(16) 0.0108(16)
C4 0.0412(18) 0.0364(19) 0.0197(16) -0.0074(15) 0.0042(14) 0.0075(15)
C5 0.0373(18) 0.0328(18) 0.0307(19) -0.0017(15) 0.0100(15) -0.0137(15)
C6 0.039(2) 0.069(3) 0.040(2) 0.000(2) 0.0057(17) -0.0194(19)
C7 0.056(2) 0.0329(19) 0.043(2) -0.0077(17) 0.0204(18) -0.0073(17)
C8 0.054(2) 0.050(2) 0.0247(19) -0.0010(17) 0.0154(17) -0.0203(18)
C9 0.083(3) 0.042(2) 0.036(2) 0.0154(19) 0.003(2) -0.011(2)
C10 0.079(3) 0.079(3) 0.038(2) -0.001(2) 0.030(2) -0.031(3)
C11 0.047(2) 0.041(2) 0.0236(18) -0.0030(16) 0.0011(15) -0.0168(17)
C12 0.046(2) 0.068(3) 0.045(2) -0.011(2) 0.0114(19) -0.021(2)
C13 0.072(3) 0.042(2) 0.038(2) -0.0101(19) 0.005(2) -0.021(2)
C14 0.0396(18) 0.0346(18) 0.0227(17) 0.0039(15) 0.0051(14) -0.0003(15)
C15 0.064(3) 0.053(3) 0.045(2) 0.008(2) 0.000(2) 0.020(2)
C16 0.061(2) 0.056(3) 0.0218(19) 0.0055(18) -0.0056(17) -0.002(2)
C17 0.0257(15) 0.0288(16) 0.0226(16) 0.0032(14) 0.0024(13) 0.0022(13)
C18 0.0308(16) 0.0294(17) 0.0215(16) -0.0005(14) 0.0006(13) 0.0009(13)
C19 0.0298(16) 0.0225(15) 0.0297(18) 0.0073(14) 0.0049(14) 0.0033(13)
C20 0.0303(16) 0.0298(17) 0.0219(16) 0.0101(14) 0.0068(13) 0.0001(13)
C21 0.0454(19) 0.0272(17) 0.0244(17) -0.0073(14) 0.0119(15) -0.0059(15)
C22 0.063(2) 0.0256(17) 0.035(2) -0.0003(16) 0.0150(18) -0.0056(17)
C23 0.043(2) 0.048(2) 0.035(2) -0.0059(18) 0.0089(16) -0.0156(17)
C24 0.0432(18) 0.0327(18) 0.0221(17) -0.0044(15) 0.0143(15) -0.0028(15)
C25 0.061(2) 0.037(2) 0.046(2) -0.0061(18) 0.027(2) 0.0076(18)
C26 0.068(3) 0.049(2) 0.0201(18) -0.0087(17) 0.0152(17) -0.0087(19)
C27 0.0295(16) 0.044(2) 0.0287(18) 0.0051(16) 0.0125(14) 0.0060(15)
C28 0.044(2) 0.049(2) 0.048(2) 0.0125(19) 0.0204(18) 0.0192(18)
C29 0.044(2) 0.065(3) 0.054(3) 0.017(2) 0.031(2) 0.0110(19)
C30 0.0298(16) 0.0282(17) 0.0286(18) 0.0061(14) 0.0071(14) -0.0041(13)
C31 0.0358(18) 0.040(2) 0.034(2) 0.0076(17) -0.0009(15) -0.0051(15)
C32 0.045(2) 0.038(2) 0.037(2) 0.0096(17) 0.0094(16) -0.0122(16)
C33 0.046(2) 0.0243(17) 0.036(2) 0.0033(15) 0.0129(16) 0.0083(15)
C34 0.0396(19) 0.039(2) 0.042(2) 0.0018(18) 0.0075(17) 0.0053(16)
N1 0.0316(13) 0.0253(13) 0.0186(13) 0.0041(11) 0.0073(11) 0.0048(11)
N2 0.0237(12) 0.0214(12) 0.0185(13) 0.0011(11) 0.0052(10) 0.0025(10)
O1 0.0381(12) 0.0212(11) 0.0241(11) 0.0030(9) 0.0147(10) 0.0066(9)
O2 0.0330(11) 0.0264(11) 0.0212(11) 0.0058(9) 0.0073(9) 0.0078(9)
O3 0.0294(11) 0.0316(12) 0.0363(13) -0.0006(11) 0.0059(10) 0.0020(10)
O4 0.0583(16) 0.0443(15) 0.0529(17) 0.0216(14) 0.0052(14) -0.0025(13)
O5 0.0381(13) 0.0352(13) 0.0347(13) 0.0046(11) 0.0100(11) 0.0079(10)
O6 0.0588(17) 0.076(2) 0.0510(18) -0.0348(16) 0.0015(14) 0.0215(16)
F1 0.0603(14) 0.0248(10) 0.0959(19) -0.0049(12) 0.0413(14) -0.0026(10)
F2 0.0487(12) 0.0339(11) 0.0657(15) -0.0089(11) 0.0284(11) 0.0081(9)
F3 0.132(2) 0.0397(13) 0.0479(15) 0.0147(12) -0.0018(15) 0.0361(15)
F4 0.0436(13) 0.0668(17) 0.101(2) 0.0054(16) -0.0126(13) 0.0181(12)
F5 0.0524(15) 0.117(2) 0.102(2) 0.053(2) 0.0195(15) -0.0117(16)
F6 0.0540(15) 0.098(2) 0.102(2) -0.0668(19) 0.0111(15) -0.0167(14)
P1 0.0287(4) 0.0259(4) 0.0246(4) 0.0019(4) 0.0110(3) -0.0033(3)
P2 0.0288(4) 0.0249(4) 0.0164(4) -0.0005(3) 0.0041(3) -0.0012(3)
P3 0.0308(4) 0.0224(4) 0.0168(4) -0.0016(3) 0.0070(3) 0.0002(3)
P4 0.0234(4) 0.0268(4) 0.0213(4) 0.0062(3) 0.0076(3) 0.0016(3)
S1 0.0289(4) 0.0198(4) 0.0217(4) 0.0036(3) 0.0081(3) 0.0049(3)
S2 0.0366(4) 0.0302(4) 0.0263(4) -0.0040(4) 0.0029(3) 0.0050(3)
Cl1 0.0263(3) 0.0292(4) 0.0178(4) -0.0014(3) 0.0067(3) -0.0049(3)
Cl2 0.0298(4) 0.0211(3) 0.0175(4) 0.0001(3) 0.0071(3) -0.0036(3)
Ru1 0.02341(12) 0.01953(12) 0.01450(12) 0.00065(9) 0.00573(9) -0.00005(9)
Ru2 0.02287(12) 0.01895(12) 0.01491(13) 0.00130(9) 0.00585(9) 0.00098(9)

loop_
_atom_type_symbol
_atom_type_description
_atom_type_scat_dispersion_real
_atom_type_scat_dispersion_imag
_atom_type_scat_source
C C 0.0033 0.0016 'International Tables Vol C Tables 4.2.6.8 and 6.1.1.4'
H H 0.0000 0.0000 'International Tables Vol C Tables 4.2.6.8 and 6.1.1.4'
N N 0.0061 0.0033 'International Tables Vol C Tables 4.2.6.8 and 6.1.1.4'
O O 0.0106 0.0060 'International Tables Vol C Tables 4.2.6.8 and 6.1.1.4'
F F 0.0171 0.0103 'International Tables Vol C Tables 4.2.6.8 and 6.1.1.4'
P P 0.1023 0.0942 'International Tables Vol C Tables 4.2.6.8 and 6.1.1.4'
S S 0.1246 0.1234 'International Tables Vol C Tables 4.2.6.8 and 6.1.1.4'
Cl Cl 0.1484 0.1585 'International Tables Vol C Tables 4.2.6.8 and 6.1.1.4'
Ru Ru -1.2594 0.8363 'International Tables Vol C Tables 4.2.6.8 and 6.1.1.4'

loop_
_geom_angle_atom_site_label_1
_geom_angle_atom_site_label_2
_geom_angle_atom_site_label_3
_geom_angle
C2 C1 N1 112.7(3)
C2 C1 H1A 109.1
N1 C1 H1A 109.1
C2 C1 H1B 109.1
N1 C1 H1B 109.1
H1A C1 H1B 107.8
C1 C2 P1 109.9(2)
C1 C2 H2A 109.7
P1 C2 H2A 109.7
C1 C2 H2B 109.7
P1 C2 H2B 109.7
H2A C2 H2B 108.2
N1 C3 C4 112.6(3)
N1 C3 H3A 109.1
C4 C3 H3A 109.1
N1 C3 H3B 109.1
C4 C3 H3B 109.1
H3A C3 H3B 107.8
C3 C4 P2 106.4(2)
C3 C4 H4A 110.5
P2 C4 H4A 110.5
C3 C4 H4B 110.5
P2 C4 H4B 110.5
H4A C4 H4B 108.6
C6 C5 C7 111.4(3)
C6 C5 P1 114.7(3)
C7 C5 P1 110.7(2)
C6 C5 H5 106.5
C7 C5 H5 106.5
P1 C5 H5 106.5
C5 C6 H6A 109.5
C5 C6 H6B 109.5
H6A C6 H6B 109.5
C5 C6 H6C 109.5
H6A C6 H6C 109.5
H6B C6 H6C 109.5
C5 C7 H7A 109.5
C5 C7 H7B 109.5
H7A C7 H7B 109.5
C5 C7 H7C 109.5
H7A C7 H7C 109.5
H7B C7 H7C 109.5
C10 C8 C9 110.7(3)
C10 C8 P1 114.4(3)
C9 C8 P1 112.4(3)
C10 C8 H8 106.2
C9 C8 H8 106.2
P1 C8 H8 106.2
C8 C9 H9A 109.5
C8 C9 H9B 109.5
H9A C9 H9B 109.5
C8 C9 H9C 109.5
H9A C9 H9C 109.5
H9B C9 H9C 109.5
C8 C10 H10A 109.5
C8 C10 H10B 109.5
H10A C10 H10B 109.5
C8 C10 H10C 109.5
H10A C10 H10C 109.5
H10B C10 H10C 109.5
C12 C11 C13 110.7(3)
C12 C11 P2 113.4(3)
C13 C11 P2 117.1(3)
C12 C11 H11 104.8
C13 C11 H11 104.8
P2 C11 H11 104.8
C11 C12 H12A 109.5
C11 C12 H12B 109.5
H12A C12 H12B 109.5
C11 C12 H12C 109.5
H12A C12 H12C 109.5
H12B C12 H12C 109.5
C11 C13 H13A 109.5
C11 C13 H13B 109.5
H13A C13 H13B 109.5
C11 C13 H13C 109.5
H13A C13 H13C 109.5
H13B C13 H13C 109.5
C15 C14 C16 111.9(3)
C15 C14 P2 112.6(2)
C16 C14 P2 115.8(2)
C15 C14 H14 105.1
C16 C14 H14 105.1
P2 C14 H14 105.1
C14 C15 H15A 109.5
C14 C15 H15B 109.5
H15A C15 H15B 109.5
C14 C15 H15C 109.5
H15A C15 H15C 109.5
H15B C15 H15C 109.5
C14 C16 H16A 109.5
C14 C16 H16B 109.5
H16A C16 H16B 109.5
C14 C16 H16C 109.5
H16A C16 H16C 109.5
H16B C16 H16C 109.5
N2 C17 C18 110.3(2)
N2 C17 H17A 109.6
C18 C17 H17A 109.6
N2 C17 H17B 109.6
C18 C17 H17B 109.6
H17A C17 H17B 108.1
C17 C18 P3 107.9(2)
C17 C18 H18A 110.1
P3 C18 H18A 110.1
C17 C18 H18B 110.1
P3 C18 H18B 110.1
H18A C18 H18B 108.4
N2 C19 C20 112.4(2)
N2 C19 H19A 109.1
C20 C19 H19A 109.1
N2 C19 H19B 109.1
C20 C19 H19B 109.1
H19A C19 H19B 107.9
C19 C20 P4 106.2(2)
C19 C20 H20A 110.5
P4 C20 H20A 110.5
C19 C20 H20B 110.5
P4 C20 H20B 110.5
H20A C20 H20B 108.7
C23 C21 C22 111.0(3)
C23 C21 P3 115.4(2)
C22 C21 P3 111.7(2)
C23 C21 H21 106.0
C22 C21 H21 106.0
P3 C21 H21 106.0
C21 C22 H22A 109.5
C21 C22 H22B 109.5
H22A C22 H22B 109.5
C21 C22 H22C 109.5
H22A C22 H22C 109.5
H22B C22 H22C 109.5
C21 C23 H23A 109.5
C21 C23 H23B 109.5
H23A C23 H23B 109.5
C21 C23 H23C 109.5
H23A C23 H23C 109.5
H23B C23 H23C 109.5
C25 C24 C26 110.6(3)
C25 C24 P3 111.8(2)
C26 C24 P3 114.6(2)
C25 C24 H24 106.4
C26 C24 H24 106.4
P3 C24 H24 106.4
C24 C25 H25A 109.5
C24 C25 H25B 109.5
H25A C25 H25B 109.5
C24 C25 H25C 109.5
H25A C25 H25C 109.5
H25B C25 H25C 109.5
C24 C26 H26A 109.5
C24 C26 H26B 109.5
H26A C26 H26B 109.5
C24 C26 H26C 109.5
H26A C26 H26C 109.5
H26B C26 H26C 109.5
C28 C27 C29 111.0(3)
C28 C27 P4 112.9(2)
C29 C27 P4 116.5(3)
C28 C27 H27 105.1
C29 C27 H27 105.1
P4 C27 H27 105.1
C27 C28 H28A 109.5
C27 C28 H28B 109.5
H28A C28 H28B 109.5
C27 C28 H28C 109.5
H28A C28 H28C 109.5
H28B C28 H28C 109.5
C27 C29 H29A 109.5
C27 C29 H29B 109.5
H29A C29 H29B 109.5
C27 C29 H29C 109.5
H29A C29 H29C 109.5
H29B C29 H29C 109.5
C31 C30 C32 110.0(3)
C31 C30 P4 112.3(2)
C32 C30 P4 116.6(2)
C31 C30 H30 105.7
C32 C30 H30 105.7
P4 C30 H30 105.7
C30 C31 H31A 109.5
C30 C31 H31B 109.5
H31A C31 H31B 109.5
C30 C31 H31C 109.5
H31A C31 H31C 109.5
H31B C31 H31C 109.5
C30 C32 H32A 109.5
C30 C32 H32B 109.5
H32A C32 H32B 109.5
C30 C32 H32C 109.5
H32A C32 H32C 109.5
H32B C32 H32C 109.5
F2 C33 F1 107.5(3)
F2 C33 F3 106.9(3)
F1 C33 F3 109.2(3)
F2 C33 S1 110.9(2)
F1 C33 S1 113.1(2)
F3 C33 S1 109.0(2)
F4 C34 F6 107.3(3)
F4 C34 F5 105.6(3)
F6 C34 F5 107.1(3)
F4 C34 S2 112.5(3)
F6 C34 S2 111.8(2)
F5 C34 S2 112.1(3)
C1 N1 C3 113.4(3)
C1 N1 Ru1 111.8(2)
C3 N1 Ru1 115.57(19)
C1 N1 H1 104.9
C3 N1 H1 104.9
Ru1 N1 H1 104.9
C17 N2 C19 111.6(2)
C17 N2 Ru2 111.59(18)
C19 N2 Ru2 116.32(17)
C17 N2 H2 105.4
C19 N2 H2 105.4
Ru2 N2 H2 105.4
S1 O1 Ru1 128.66(12)
S1 O2 Ru2 129.77(12)
C2 P1 C5 108.08(17)
C2 P1 C8 98.99(18)
C5 P1 C8 99.41(16)
C2 P1 Ru1 101.96(12)
C5 P1 Ru1 119.22(11)
C8 P1 Ru1 126.53(12)
C4 P2 C11 102.43(17)
C4 P2 C14 105.12(15)
C11 P2 C14 108.24(16)
C4 P2 Ru1 100.71(11)
C11 P2 Ru1 113.78(11)
C14 P2 Ru1 123.64(11)
C18 P3 C21 106.52(15)
C18 P3 C24 100.50(15)
C21 P3 C24 100.35(15)
C18 P3 Ru2 102.56(10)
C21 P3 Ru2 118.30(11)
C24 P3 Ru2 126.02(11)
C20 P4 C27 106.44(15)
C20 P4 C30 102.45(15)
C27 P4 C30 108.26(15)
C20 P4 Ru2 101.09(10)
C27 P4 Ru2 122.92(11)
C30 P4 Ru2 113.18(10)
O3 S1 O1 116.08(13)
O3 S1 O2 116.03(13)
O1 S1 O2 114.93(12)
O3 S1 C33 103.65(15)
O1 S1 C33 101.55(14)
O2 S1 C33 101.26(14)
O6 S2 O5 114.55(16)
O6 S2 O4 116.18(19)
O5 S2 O4 114.45(15)
O6 S2 C34 103.10(18)
O5 S2 C34 103.63(16)
O4 S2 C34 102.43(17)
Ru2 Cl1 Ru1 97.94(3)
Ru1 Cl2 Ru2 99.32(3)
N1 Ru1 O1 176.66(9)
N1 Ru1 P2 84.31(7)
O1 Ru1 P2 97.96(6)
N1 Ru1 P1 83.86(7)
O1 Ru1 P1 98.23(6)
P2 Ru1 P1 97.57(3)
N1 Ru1 Cl2 88.78(7)
O1 Ru1 Cl2 88.65(6)
P2 Ru1 Cl2 93.23(3)
P1 Ru1 Cl2 166.24(3)
N1 Ru1 Cl1 88.89(7)
O1 Ru1 Cl1 88.44(6)
P2 Ru1 Cl1 167.77(3)
P1 Ru1 Cl1 91.78(3)
Cl2 Ru1 Cl1 76.44(3)
N2 Ru2 O2 176.31(8)
N2 Ru2 P4 84.06(7)
O2 Ru2 P4 99.44(6)
N2 Ru2 P3 83.56(7)
O2 Ru2 P3 97.13(6)
P4 Ru2 P3 96.40(3)
N2 Ru2 Cl2 90.54(7)
O2 Ru2 Cl2 88.14(6)
P4 Ru2 Cl2 92.89(3)
P3 Ru2 Cl2 168.41(3)
N2 Ru2 Cl1 89.55(7)
O2 Ru2 Cl1 86.79(6)
P4 Ru2 Cl1 167.53(3)
P3 Ru2 Cl1 93.50(3)
Cl2 Ru2 Cl1 76.44(3)

loop_
_geom_bond_atom_site_label_1
_geom_bond_atom_site_label_2
_geom_bond_distance
C1 C2 1.478(5)
C1 N1 1.487(4)
C1 H1A 0.9700
C1 H1B 0.9700
C2 P1 1.833(3)
C2 H2A 0.9700
C2 H2B 0.9700
C3 N1 1.497(4)
C3 C4 1.520(5)
C3 H3A 0.9700
C3 H3B 0.9700
C4 P2 1.827(3)
C4 H4A 0.9700
C4 H4B 0.9700
C5 C6 1.527(5)
C5 C7 1.528(5)
C5 P1 1.868(3)
C5 H5 0.9800
C6 H6A 0.9600
C6 H6B 0.9600
C6 H6C 0.9600
C7 H7A 0.9600
C7 H7B 0.9600
C7 H7C 0.9600
C8 C10 1.527(5)
C8 C9 1.529(6)
C8 P1 1.874(4)
C8 H8 0.9800
C9 H9A 0.9600
C9 H9B 0.9600
C9 H9C 0.9600
C10 H10A 0.9600
C10 H10B 0.9600
C10 H10C 0.9600
C11 C12 1.508(5)
C11 C13 1.534(5)
C11 P2 1.861(3)
C11 H11 0.9800
C12 H12A 0.9600
C12 H12B 0.9600
C12 H12C 0.9600
C13 H13A 0.9600
C13 H13B 0.9600
C13 H13C 0.9600
C14 C15 1.529(5)
C14 C16 1.537(5)
C14 P2 1.861(3)
C14 H14 0.9800
C15 H15A 0.9600
C15 H15B 0.9600
C15 H15C 0.9600
C16 H16A 0.9600
C16 H16B 0.9600
C16 H16C 0.9600
C17 N2 1.498(4)
C17 C18 1.517(4)
C17 H17A 0.9700
C17 H17B 0.9700
C18 P3 1.845(3)
C18 H18A 0.9700
C18 H18B 0.9700
C19 N2 1.506(4)
C19 C20 1.526(4)
C19 H19A 0.9700
C19 H19B 0.9700
C20 P4 1.832(3)
C20 H20A 0.9700
C20 H20B 0.9700
C21 C23 1.527(5)
C21 C22 1.525(5)
C21 P3 1.865(3)
C21 H21 0.9800
C22 H22A 0.9600
C22 H22B 0.9600
C22 H22C 0.9600
C23 H23A 0.9600
C23 H23B 0.9600
C23 H23C 0.9600
C24 C25 1.524(5)
C24 C26 1.529(5)
C24 P3 1.865(3)
C24 H24 0.9800
C25 H25A 0.9600
C25 H25B 0.9600
C25 H25C 0.9600
C26 H26A 0.9600
C26 H26B 0.9600
C26 H26C 0.9600
C27 C28 1.524(5)
C27 C29 1.535(5)
C27 P4 1.854(3)
C27 H27 0.9800
C28 H28A 0.9600
C28 H28B 0.9600
C28 H28C 0.9600
C29 H29A 0.9600
C29 H29B 0.9600
C29 H29C 0.9600
C30 C31 1.528(4)
C30 C32 1.537(4)
C30 P4 1.863(3)
C30 H30 0.9800
C31 H31A 0.9600
C31 H31B 0.9600
C31 H31C 0.9600
C32 H32A 0.9600
C32 H32B 0.9600
C32 H32C 0.9600
C33 F2 1.320(4)
C33 F1 1.317(4)
C33 F3 1.332(4)
C33 S1 1.818(3)
C34 F4 1.320(4)
C34 F6 1.323(4)
C34 F5 1.326(4)
C34 S2 1.808(4)
N1 Ru1 2.101(2)
N1 H1 0.9100
N2 Ru2 2.103(2)
N2 H2 0.9100
O1 S1 1.452(2)
O1 Ru1 2.200(2)
O2 S1 1.454(2)
O2 Ru2 2.197(2)
O3 S1 1.425(2)
O4 S2 1.436(3)
O5 S2 1.433(2)
O6 S2 1.428(3)
P1 Ru1 2.2894(9)
P2 Ru1 2.2785(9)
P3 Ru2 2.2873(9)
P4 Ru2 2.2623(8)
Cl1 Ru2 2.5032(8)
Cl1 Ru1 2.5157(9)
Cl2 Ru1 2.4771(8)
Cl2 Ru2 2.4901(9)
